data_7026740
loop_
_publ_author_name
'Li, Jin-Tang'
'Cao, Deng-Ke'
'Akutagawa, Tomoyuki'
'Zheng, Li-Min'

_publ_section_title
;
 Zn(3)(4-OOCC(6)H(4)PO(3))(2): A polar metal phosphonate with pillared
 layered structure showing SHG-activity and large dielectric anisotropy.
;
_journal_issue 37
_journal_name_full 'Dalton transactions (Cambridge, England : 2003)'
_journal_page_first 8606
_journal_page_last 8608
_journal_paper_doi 10.1039/c0dt00647e
_journal_volume 39
_journal_year 2010
_chemical_formula_moiety 'C14 H8 O10 P2 Zn3 '
_chemical_formula_sum 'C14 H8 O10 P2 Zn3'
_chemical_formula_weight 594.25
_chemical_name_systematic
;
?
;
_space_group_IT_number 29
_symmetry_cell_setting orthorhombic
_symmetry_space_group_name_Hall 'P 2c -2ac'
_symmetry_space_group_name_H-M 'P c a 21'
_atom_sites_solution_hydrogens geom
_atom_sites_solution_primary direct
_atom_sites_solution_secondary difmap
_audit_creation_method SHELXL-97
_cell_angle_alpha 90.00
_cell_angle_beta 90.00
_cell_angle_gamma 90.00
_cell_formula_units_Z 4
_cell_length_a 10.2807(12)
_cell_length_b 8.6012(10)
_cell_length_c 18.634(2)
_cell_measurement_reflns_used 2283
_cell_measurement_temperature 273(2)
_cell_measurement_theta_max 26.81
_cell_measurement_theta_min 3.09
_cell_volume 1647.7(3)
_computing_cell_refinement SMART
_computing_data_collection 'SMART (Bruker, 2000)'
_computing_data_reduction 'SAINT (Bruker, 2000)'
_computing_molecular_graphics SHELXTL
_computing_publication_material SHELXTL
_computing_structure_refinement SHELXTL
_computing_structure_solution 'SHELXTL (Bruker, 2000)'
_diffrn_ambient_temperature 273(2)
_diffrn_measured_fraction_theta_full 1.000
_diffrn_measured_fraction_theta_max 1.000
_diffrn_measurement_device_type 'Bruker Smart Apex CCD area detector'
_diffrn_measurement_method 'phi and omega scans'
_diffrn_radiation_monochromator graphite
_diffrn_radiation_source 'fine-focus sealed tube'
_diffrn_radiation_type MoK\a
_diffrn_radiation_wavelength 0.71073
_diffrn_reflns_av_R_equivalents 0.0485
_diffrn_reflns_av_sigmaI/netI 0.0687
_diffrn_reflns_limit_h_max 7
_diffrn_reflns_limit_h_min -12
_diffrn_reflns_limit_k_max 10
_diffrn_reflns_limit_k_min -10
_diffrn_reflns_limit_l_max 22
_diffrn_reflns_limit_l_min -19
_diffrn_reflns_number 8311
_diffrn_reflns_theta_full 25.99
_diffrn_reflns_theta_max 25.99
_diffrn_reflns_theta_min 2.19
_exptl_absorpt_coefficient_mu 4.586
_exptl_absorpt_correction_T_max 0.405
_exptl_absorpt_correction_T_min 0.261
_exptl_absorpt_correction_type multi-scan
_exptl_absorpt_process_details '(SADABS, Bruker, 2000)'
_exptl_crystal_colour colorless
_exptl_crystal_density_diffrn 2.395
_exptl_crystal_density_method 'not measured'
_exptl_crystal_description cubic
_exptl_crystal_F_000 1168
_exptl_crystal_size_max 0.30
_exptl_crystal_size_mid 0.26
_exptl_crystal_size_min 0.20
_refine_diff_density_max 0.473
_refine_diff_density_min -0.511
_refine_diff_density_rms 0.131
_refine_ls_abs_structure_details 'Flack H D (1983), Acta Cryst. A39, 876-881'
_refine_ls_abs_structure_Flack -0.058(14)
_refine_ls_extinction_method none
_refine_ls_goodness_of_fit_ref 0.971
_refine_ls_hydrogen_treatment constr
_refine_ls_matrix_type full
_refine_ls_number_parameters 262
_refine_ls_number_reflns 3062
_refine_ls_number_restraints 1
_refine_ls_restrained_S_all 0.971
_refine_ls_R_factor_all 0.0375
_refine_ls_R_factor_gt 0.0338
_refine_ls_shift/su_max 0.004
_refine_ls_shift/su_mean 0.001
_refine_ls_structure_factor_coef Fsqd
_refine_ls_weighting_details 'calc w=1/[\s^2^(Fo^2^)+(0.0100P)^2^+0.0000P] where P=(Fo^2^+2Fc^2^)/3'
_refine_ls_weighting_scheme calc
_refine_ls_wR_factor_gt 0.0570
_refine_ls_wR_factor_ref 0.0576
_reflns_number_gt 2771
_reflns_number_total 3062
_reflns_threshold_expression >2sigma(I)
_cod_data_source_file c0dt00647e.txt
_cod_data_source_block 1
_cod_depositor_comments
;
The following automatic conversions were performed:

'_symmetry_cell_setting' value 'Orthorhombic' changed to
'orthorhombic' according to
/home/saulius/struct/CIF-dictionaries/cif_core.dic dictionary named
'cif_core.dic' version 2.4.2 from 2011-04-26.

Automatic conversion script
Id: cif_fix_values 1891 2012-01-12 08:04:46Z andrius 
;
_cod_original_sg_symbol_Hall P2c-2ac
_cod_original_sg_symbol_H-M Pca21
_cod_database_code 7026740

loop_
_symmetry_equiv_pos_as_xyz
'x, y, z'
'-x, -y, z+1/2'
'x+1/2, -y, z'
'-x+1/2, y, z+1/2'

loop_
_atom_site_label
_atom_site_type_symbol
_atom_site_fract_x
_atom_site_fract_y
_atom_site_fract_z
_atom_site_U_iso_or_equiv
_atom_site_adp_type
_atom_site_occupancy
_atom_site_symmetry_multiplicity
_atom_site_calc_flag
_atom_site_refinement_flags
Zn1 Zn 0.87769(7) 1.32017(8) 0.60037(3) 0.01846(18) Uani 1 1 d .
Zn2 Zn 0.63833(6) 0.85888(7) 0.57733(3) 0.01676(16) Uani 1 1 d .
Zn3 Zn 1.03307(7) 0.69438(7) 0.56020(3) 0.01659(16) Uani 1 1 d .
P1 P 0.87853(16) 1.01318(18) 0.50623(8) 0.0149(3) Uani 1 1 d .
P2 P 0.73965(16) 0.53790(17) 1.01096(8) 0.0147(3) Uani 1 1 d .
O1 O 0.6495(5) 0.8190(5) 0.6797(2) 0.0291(12) Uani 1 1 d .
O2 O 0.5103(4) 0.6229(5) 0.6741(2) 0.0285(11) Uani 1 1 d .
O3 O 0.6094(4) 0.5325(4) 1.05302(18) 0.0164(9) Uani 1 1 d .
O4 O 0.7964(4) 0.3742(4) 1.02220(19) 0.0171(10) Uani 1 1 d .
O5 O 0.8316(4) 0.6598(4) 1.0343(2) 0.0239(11) Uani 1 1 d .
O6 O 0.9501(4) 1.2193(5) 0.1571(2) 0.0310(12) Uani 1 1 d .
O7 O 0.7440(5) 1.2716(6) 0.1757(2) 0.0491(15) Uani 1 1 d .
O8 O 0.7405(4) 1.0135(4) 0.53439(19) 0.0204(10) Uani 1 1 d .
O9 O 0.9532(4) 1.1402(4) 0.54940(18) 0.0150(9) Uani 1 1 d .
O10 O 0.9508(4) 0.8621(4) 0.5083(2) 0.0198(10) Uani 1 1 d .
C1 C 0.5941(6) 0.7018(7) 0.7046(3) 0.0219(15) Uani 1 1 d .
C2 C 0.6324(6) 0.6534(7) 0.7797(3) 0.0188(14) Uani 1 1 d .
C3 C 0.5571(7) 0.5497(7) 0.8171(3) 0.0239(16) Uani 1 1 d .
H3 H 0.4840 0.5056 0.7959 0.029 Uiso 1 1 calc R
C4 C 0.5912(6) 0.5113(7) 0.8871(3) 0.0234(16) Uani 1 1 d .
H4 H 0.5405 0.4410 0.9126 0.028 Uiso 1 1 calc R
C5 C 0.6991(6) 0.5760(6) 0.9190(3) 0.0141(13) Uani 1 1 d .
C6 C 0.7732(7) 0.6801(7) 0.8805(3) 0.0261(17) Uani 1 1 d .
H6 H 0.8465 0.7242 0.9015 0.031 Uiso 1 1 calc R
C7 C 0.7397(8) 0.7196(8) 0.8109(3) 0.0299(17) Uani 1 1 d .
H7 H 0.7897 0.7908 0.7855 0.036 Uiso 1 1 calc R
C8 C 0.8501(7) 1.2219(7) 0.1945(3) 0.0229(15) Uani 1 1 d .
C9 C 0.8595(7) 1.1640(7) 0.2705(3) 0.0184(14) Uani 1 1 d .
C10 C 0.7606(7) 1.2019(6) 0.3176(3) 0.0199(14) Uani 1 1 d .
H10 H 0.6886 1.2566 0.3010 0.024 Uiso 1 1 calc R
C11 C 0.7674(6) 1.1593(6) 0.3894(3) 0.0185(14) Uani 1 1 d .
H11 H 0.7019 1.1891 0.4209 0.022 Uiso 1 1 calc R
C12 C 0.8713(6) 1.0728(6) 0.4139(3) 0.0154(13) Uani 1 1 d .
C13 C 0.9673(6) 1.0326(8) 0.3660(3) 0.0229(15) Uani 1 1 d .
H13 H 1.0375 0.9737 0.3818 0.027 Uiso 1 1 calc R
C14 C 0.9617(7) 1.0779(7) 0.2942(3) 0.0237(16) Uani 1 1 d .
H14 H 1.0277 1.0494 0.2627 0.028 Uiso 1 1 calc R

loop_
_atom_site_aniso_label
_atom_site_aniso_U_11
_atom_site_aniso_U_22
_atom_site_aniso_U_33
_atom_site_aniso_U_23
_atom_site_aniso_U_13
_atom_site_aniso_U_12
Zn1 0.0197(4) 0.0200(4) 0.0156(4) 0.0025(3) 0.0008(3) 0.0035(3)
Zn2 0.0160(3) 0.0186(3) 0.0157(4) 0.0027(3) -0.0001(3) -0.0021(3)
Zn3 0.0158(4) 0.0187(4) 0.0153(4) -0.0018(3) -0.0019(3) 0.0018(3)
P1 0.0150(8) 0.0156(9) 0.0142(8) 0.0015(7) -0.0018(7) -0.0034(7)
P2 0.0148(9) 0.0153(8) 0.0140(8) 0.0012(7) -0.0014(7) -0.0004(7)
O1 0.046(3) 0.032(3) 0.009(2) 0.0066(19) -0.003(2) -0.011(3)
O2 0.033(3) 0.033(3) 0.020(2) 0.006(2) -0.013(2) -0.004(2)
O3 0.019(2) 0.014(2) 0.016(2) 0.0041(16) 0.0030(19) 0.0055(18)
O4 0.016(2) 0.016(2) 0.019(2) 0.0019(17) -0.0067(18) 0.0009(19)
O5 0.024(3) 0.014(2) 0.033(3) 0.0001(18) -0.006(2) -0.002(2)
O6 0.028(3) 0.047(3) 0.018(2) 0.015(2) 0.006(2) 0.001(2)
O7 0.031(3) 0.100(5) 0.017(2) 0.014(3) -0.008(2) 0.019(3)
O8 0.014(2) 0.017(2) 0.030(2) 0.0093(17) 0.0011(19) -0.005(2)
O9 0.010(2) 0.015(2) 0.019(2) -0.0031(18) -0.0041(18) 0.0007(17)
O10 0.023(3) 0.013(2) 0.023(2) 0.0024(18) -0.003(2) 0.004(2)
C1 0.024(4) 0.026(4) 0.016(3) 0.000(3) 0.002(3) 0.008(3)
C2 0.019(4) 0.025(4) 0.012(3) 0.004(3) 0.001(3) 0.000(3)
C3 0.025(4) 0.025(4) 0.022(4) 0.000(3) -0.008(3) -0.002(3)
C4 0.021(4) 0.021(4) 0.028(4) 0.005(3) 0.002(3) -0.010(3)
C5 0.017(3) 0.014(3) 0.012(3) 0.002(2) 0.002(3) 0.003(3)
C6 0.020(4) 0.035(4) 0.024(4) 0.007(3) -0.012(3) -0.007(3)
C7 0.029(4) 0.037(4) 0.024(4) 0.014(3) 0.007(3) -0.006(4)
C8 0.030(4) 0.024(4) 0.015(3) 0.000(3) -0.005(3) -0.001(3)
C9 0.021(4) 0.024(4) 0.010(3) 0.002(3) -0.001(3) 0.001(3)
C10 0.015(3) 0.026(3) 0.019(3) 0.000(3) -0.010(3) 0.003(4)
C11 0.018(4) 0.022(4) 0.015(3) 0.001(3) 0.001(3) 0.002(3)
C12 0.019(3) 0.015(3) 0.012(3) 0.000(2) -0.004(3) -0.002(3)
C13 0.013(3) 0.031(4) 0.025(4) 0.003(3) -0.001(3) 0.005(3)
C14 0.024(4) 0.029(4) 0.018(4) -0.003(3) 0.009(3) -0.001(3)

loop_
_atom_type_symbol
_atom_type_description
_atom_type_scat_dispersion_real
_atom_type_scat_dispersion_imag
_atom_type_scat_source
C C 0.0033 0.0016 'International Tables Vol C Tables 4.2.6.8 and 6.1.1.4'
H H 0.0000 0.0000 'International Tables Vol C Tables 4.2.6.8 and 6.1.1.4'
O O 0.0106 0.0060 'International Tables Vol C Tables 4.2.6.8 and 6.1.1.4'
P P 0.1023 0.0942 'International Tables Vol C Tables 4.2.6.8 and 6.1.1.4'
Zn Zn 0.2839 1.4301 'International Tables Vol C Tables 4.2.6.8 and 6.1.1.4'

loop_
_geom_angle_atom_site_label_1
_geom_angle_atom_site_label_2
_geom_angle_atom_site_label_3
_geom_angle
_geom_angle_site_symmetry_1
_geom_angle_site_symmetry_3
O7 Zn1 O9 115.84(19) 4_655 .
O7 Zn1 O2 89.69(19) 4_655 3_575
O9 Zn1 O2 104.76(17) . 3_575
O7 Zn1 O3 123.6(2) 4_655 4_664
O9 Zn1 O3 118.02(15) . 4_664
O2 Zn1 O3 91.94(16) 3_575 4_664
O7 Zn1 O4 90.03(18) 4_655 4_664
O9 Zn1 O4 98.99(14) . 4_664
O2 Zn1 O4 153.71(15) 3_575 4_664
O3 Zn1 O4 66.64(13) 4_664 4_664
O7 Zn1 P2 107.53(17) 4_655 4_664
O9 Zn1 P2 114.21(11) . 4_664
O2 Zn1 P2 122.90(13) 3_575 4_664
O3 Zn1 P2 33.21(11) 4_664 4_664
O4 Zn1 P2 33.57(10) 4_664 4_664
O7 Zn1 Zn2 123.41(17) 4_655 3_575
O9 Zn1 Zn2 37.76(11) . 3_575
O2 Zn1 Zn2 68.25(13) 3_575 3_575
O3 Zn1 Zn2 109.14(11) 4_664 3_575
O4 Zn1 Zn2 131.71(9) 4_664 3_575
P2 Zn1 Zn2 128.48(4) 4_664 3_575
O8 Zn2 O5 111.42(18) . 4_654
O8 Zn2 O1 120.79(17) . .
O5 Zn2 O1 104.13(18) 4_654 .
O8 Zn2 O9 115.16(16) . 3_475
O5 Zn2 O9 92.77(17) 4_654 3_475
O1 Zn2 O9 108.46(17) . 3_475
O8 Zn2 Zn1 152.90(12) . 3_475
O5 Zn2 Zn1 75.81(13) 4_654 3_475
O1 Zn2 Zn1 80.11(14) . 3_475
O9 Zn2 Zn1 37.80(10) 3_475 3_475
O10 Zn3 O6 102.53(18) . 2_775
O10 Zn3 O4 115.51(17) . 2_764
O6 Zn3 O4 111.36(18) 2_775 2_764
O10 Zn3 O3 99.42(16) . 4_654
O6 Zn3 O3 112.64(16) 2_775 4_654
O4 Zn3 O3 114.32(16) 2_764 4_654
O10 P1 O8 117.3(2) . .
O10 P1 O9 110.5(2) . .
O8 P1 O9 106.4(2) . .
O10 P1 C12 107.0(3) . .
O8 P1 C12 107.0(3) . .
O9 P1 C12 108.3(2) . .
O5 P2 O4 111.5(2) . .
O5 P2 O3 115.2(2) . .
O4 P2 O3 103.4(2) . .
O5 P2 C5 107.5(3) . .
O4 P2 C5 112.7(2) . .
O3 P2 C5 106.7(3) . .
O5 P2 Zn1 125.42(17) . 4_645
O4 P2 Zn1 57.78(16) . 4_645
O3 P2 Zn1 45.84(13) . 4_645
C5 P2 Zn1 126.5(2) . 4_645
C1 O1 Zn2 118.7(4) . .
C1 O2 Zn1 131.1(4) . 3_475
P2 O3 Zn3 129.5(2) . 4_655
P2 O3 Zn1 100.94(19) . 4_645
Zn3 O3 Zn1 129.50(18) 4_655 4_645
P2 O4 Zn3 131.1(2) . 2_765
P2 O4 Zn1 88.65(19) . 4_645
Zn3 O4 Zn1 113.14(16) 2_765 4_645
P2 O5 Zn2 149.4(3) . 4_655
C8 O6 Zn3 125.7(4) . 2_774
C8 O7 Zn1 149.7(5) . 4_654
P1 O8 Zn2 132.2(2) . .
P1 O9 Zn2 127.9(2) . 3_575
P1 O9 Zn1 127.1(2) . .
Zn2 O9 Zn1 104.44(16) 3_575 .
P1 O10 Zn3 151.4(3) . .
O2 C1 O1 126.4(6) . .
O2 C1 C2 117.1(6) . .
O1 C1 C2 116.6(6) . .
C3 C2 C7 120.6(5) . .
C3 C2 C1 120.2(6) . .
C7 C2 C1 119.2(6) . .
C2 C3 C4 119.2(6) . .
C2 C3 H3 120.4 . .
C4 C3 H3 120.4 . .
C5 C4 C3 120.9(6) . .
C5 C4 H4 119.5 . .
C3 C4 H4 119.5 . .
C4 C5 C6 118.9(6) . .
C4 C5 P2 121.8(4) . .
C6 C5 P2 119.2(5) . .
C5 C6 C7 120.6(6) . .
C5 C6 H6 119.7 . .
C7 C6 H6 119.7 . .
C2 C7 C6 119.7(6) . .
C2 C7 H7 120.1 . .
C6 C7 H7 120.1 . .
O7 C8 O6 125.7(6) . .
O7 C8 C9 116.2(6) . .
O6 C8 C9 118.0(6) . .
C14 C9 C10 119.4(5) . .
C14 C9 C8 122.4(6) . .
C10 C9 C8 118.1(6) . .
C9 C10 C11 120.8(6) . .
C9 C10 H10 119.6 . .
C11 C10 H10 119.6 . .
C12 C11 C10 120.1(6) . .
C12 C11 H11 120.0 . .
C10 C11 H11 120.0 . .
C11 C12 C13 118.4(6) . .
C11 C12 P1 120.2(5) . .
C13 C12 P1 121.4(5) . .
C12 C13 C14 121.6(6) . .
C12 C13 H13 119.2 . .
C14 C13 H13 119.2 . .
C9 C14 C13 119.7(6) . .
C9 C14 H14 120.1 . .
C13 C14 H14 120.1 . .

loop_
_geom_bond_atom_site_label_1
_geom_bond_atom_site_label_2
_geom_bond_distance
_geom_bond_site_symmetry_2
Zn1 O7 1.927(5) 4_655
Zn1 O9 1.975(4) .
Zn1 O2 1.998(4) 3_575
Zn1 O3 2.033(3) 4_664
Zn1 O4 2.354(4) 4_664
Zn1 P2 2.7817(17) 4_664
Zn1 Zn2 3.1202(10) 3_575
Zn2 O8 1.874(4) .
Zn2 O5 1.916(4) 4_654
Zn2 O1 1.942(4) .
Zn2 O9 1.973(4) 3_475
Zn2 Zn1 3.1202(10) 3_475
Zn3 O10 1.932(4) .
Zn3 O6 1.959(4) 2_775
Zn3 O4 1.980(4) 2_764
Zn3 O3 2.026(4) 4_654
P1 O10 1.498(4) .
P1 O8 1.513(4) .
P1 O9 1.559(4) .
P1 C12 1.796(6) .
P2 O5 1.477(4) .
P2 O4 1.538(4) .
P2 O3 1.552(4) .
P2 C5 1.793(6) .
P2 Zn1 2.7817(17) 4_645
O1 C1 1.246(7) .
O2 C1 1.234(7) .
O2 Zn1 1.998(4) 3_475
O3 Zn3 2.026(4) 4_655
O3 Zn1 2.033(3) 4_645
O4 Zn3 1.980(4) 2_765
O4 Zn1 2.354(4) 4_645
O5 Zn2 1.916(4) 4_655
O6 C8 1.243(7) .
O6 Zn3 1.959(4) 2_774
O7 C8 1.223(8) .
O7 Zn1 1.927(5) 4_654
O9 Zn2 1.973(4) 3_575
C1 C2 1.514(8) .
C2 C3 1.371(8) .
C2 C7 1.371(9) .
C3 C4 1.389(8) .
C3 H3 0.9300 .
C4 C5 1.376(8) .
C4 H4 0.9300 .
C5 C6 1.377(8) .
C6 C7 1.384(8) .
C6 H6 0.9300 .
C7 H7 0.9300 .
C8 C9 1.504(8) .
C9 C14 1.359(9) .
C9 C10 1.382(9) .
C10 C11 1.389(7) .
C10 H10 0.9300 .
C11 C12 1.380(8) .
C11 H11 0.9300 .
C12 C13 1.375(8) .
C13 C14 1.393(8) .
C13 H13 0.9300 .
C14 H14 0.9300 .
